data_4101677
loop_
_publ_author_name
'Cook, Timothy R.'
'Surendranath, Yogesh'
'Nocera, Daniel G.'

_publ_section_title
;
 Chlorine photoelimination from a diplatinum core: circumventing the back
 reaction.
;
_journal_issue 1
_journal_name_full 'Journal of the American Chemical Society'
_journal_page_first 28
_journal_page_last 29
_journal_paper_doi 10.1021/ja807222p
_journal_volume 131
_journal_year 2009
_chemical_formula_moiety 'C18 H22 Cl4 F24 N2 O8 P4 Pt2'
_chemical_formula_sum 'C18 H22 Cl4 F24 N2 O8 P4 Pt2'
_chemical_formula_weight 1506.24
_chemical_name_common Pt2(tfepma)2Cl4
_chemical_name_systematic
; 
 ? 
;
_space_group_IT_number 2
_symmetry_cell_setting triclinic
_symmetry_space_group_name_Hall '-P 1'
_symmetry_space_group_name_H-M 'P -1'
_atom_sites_solution_hydrogens geom
_atom_sites_solution_primary direct
_atom_sites_solution_secondary difmap
_audit_creation_method SHELXL-97
_cell_angle_alpha 91.323(4)
_cell_angle_beta 90.869(4)
_cell_angle_gamma 110.373(4)
_cell_formula_units_Z 4
_cell_length_a 11.621(2)
_cell_length_b 16.506(3)
_cell_length_c 22.836(4)
_cell_measurement_reflns_used 9446
_cell_measurement_temperature 100(2)
_cell_measurement_theta_max 30.461
_cell_measurement_theta_min 2.0825
_cell_volume 4104.0(13)
_computing_cell_refinement 'Bruker SMART'
_computing_data_collection 'Bruker SMART'
_computing_data_reduction 'Bruker SAINT'
_computing_molecular_graphics 'Bruker SHELXTL'
_computing_publication_material 'Bruker SHELXTL'
_computing_structure_refinement 'Bruker SHELXTL'
_computing_structure_solution 'Bruker SHELXTL'
_diffrn_ambient_temperature 100(2)
_diffrn_measured_fraction_theta_full 0.965
_diffrn_measured_fraction_theta_max 0.965
_diffrn_measurement_device_type 'CCD area detector'
_diffrn_measurement_method 'phi and omega scans'
_diffrn_radiation_monochromator graphite
_diffrn_radiation_source 'fine-focus sealed tube'
_diffrn_radiation_type MoK\a
_diffrn_radiation_wavelength 0.71073
_diffrn_reflns_av_R_equivalents 0.0000
_diffrn_reflns_av_sigmaI/netI 0.0900
_diffrn_reflns_limit_h_max 16
_diffrn_reflns_limit_h_min -16
_diffrn_reflns_limit_k_max 23
_diffrn_reflns_limit_k_min -23
_diffrn_reflns_limit_l_max 32
_diffrn_reflns_limit_l_min 0
_diffrn_reflns_number 24923
_diffrn_reflns_theta_full 30.86
_diffrn_reflns_theta_max 30.86
_diffrn_reflns_theta_min 0.89
_exptl_absorpt_coefficient_mu 7.379
_exptl_absorpt_correction_T_max 0.5544
_exptl_absorpt_correction_T_min 0.4942
_exptl_absorpt_correction_type empirical
_exptl_absorpt_process_details SADABS
_exptl_crystal_colour yellow
_exptl_crystal_density_diffrn 2.438
_exptl_crystal_density_method 'not measured'
_exptl_crystal_description block
_exptl_crystal_F_000 2832
_exptl_crystal_size_max 0.10
_exptl_crystal_size_mid 0.10
_exptl_crystal_size_min 0.08
_refine_diff_density_max 3.517
_refine_diff_density_min -3.611
_refine_diff_density_rms 0.376
_refine_ls_extinction_method none
_refine_ls_goodness_of_fit_ref 1.015
_refine_ls_hydrogen_treatment constr
_refine_ls_matrix_type full
_refine_ls_number_parameters 1149
_refine_ls_number_reflns 24923
_refine_ls_number_restraints 1105
_refine_ls_restrained_S_all 0.994
_refine_ls_R_factor_all 0.0971
_refine_ls_R_factor_gt 0.0595
_refine_ls_shift/su_max 0.001
_refine_ls_shift/su_mean 0.000
_refine_ls_structure_factor_coef Fsqd
_refine_ls_weighting_details 'calc w=1/[\s^2^(Fo^2^)+(0.0646P)^2^+58.2079P] where P=(Fo^2^+2Fc^2^)/3'
_refine_ls_weighting_scheme calc
_refine_ls_wR_factor_gt 0.1295
_refine_ls_wR_factor_ref 0.1549
_reflns_number_gt 18085
_reflns_number_total 24923
_reflns_threshold_expression >2sigma(I)
_cod_data_source_file ja807222p_si_006.cif
_cod_data_source_block twin5
_cod_depositor_comments
;
The following automatic conversions were performed:

'_chemical_melting_point' value 'not measured' was changed to '?' -
the value is undefined or not given.

'_symmetry_cell_setting' value
'Triclinic' changed to 'triclinic' according to the built-in table
from CIF Core dictionary named 'cif_core.dic' version 2.4.1 from
2010-06-29.

'_exptl_absorpt_correction_type' value 'EMPIRICAL'
changed to 'empirical' according to the built-in table from CIF Core
dictionary named 'cif_core.dic' version 2.4.1 from 2010-06-29.

Automatic conversion script
Id: cif_fix_values 1673 2011-04-08 12:14:43Z adriana 
;
_cod_original_cell_volume 4103.8(14)
_cod_original_sg_symbol_H-M P-1
_cod_database_code 4101677

loop_
_symmetry_equiv_pos_as_xyz
'x, y, z'
'-x, -y, -z'

loop_
_atom_site_label
_atom_site_type_symbol
_atom_site_fract_x
_atom_site_fract_y
_atom_site_fract_z
_atom_site_U_iso_or_equiv
_atom_site_adp_type
_atom_site_occupancy
_atom_site_symmetry_multiplicity
_atom_site_calc_flag
_atom_site_refinement_flags
_atom_site_disorder_assembly
_atom_site_disorder_group
Pt1 Pt 0.20523(3) 0.89784(2) 0.201421(15) 0.01143(7) Uani 1 1 d U . .
Pt2 Pt -0.01324(3) 0.72677(2) 0.180362(15) 0.01212(8) Uani 1 1 d U . .
Pt3 Pt 0.81094(3) 0.60664(2) 0.695468(15) 0.01156(7) Uani 1 1 d U . .
Pt4 Pt 1.03356(3) 0.78111(2) 0.683601(15) 0.01242(8) Uani 1 1 d U . .
Cl1 Cl 0.1591(2) 0.95793(16) 0.28668(10) 0.0186(4) Uani 1 1 d U . .
Cl2 Cl 0.1388(2) 0.99279(15) 0.14734(10) 0.0167(4) Uani 1 1 d U . .
Cl3 Cl 0.0944(2) 0.63466(16) 0.16254(10) 0.0169(4) Uani 1 1 d U . .
Cl4 Cl -0.1451(2) 0.80007(16) 0.19725(10) 0.0181(4) Uani 1 1 d U . .
Cl5 Cl 0.8747(2) 0.51037(16) 0.63944(10) 0.0175(4) Uani 1 1 d U . .
Cl6 Cl 0.8360(2) 0.53441(15) 0.77840(10) 0.0162(4) Uani 1 1 d U . .
Cl7 Cl 0.9257(2) 0.87322(16) 0.66910(10) 0.0177(4) Uani 1 1 d U . .
Cl8 Cl 1.1667(2) 0.70830(18) 0.69786(10) 0.0216(5) Uani 1 1 d U . .
P1 P 0.2498(2) 0.85731(17) 0.11398(11) 0.0136(4) Uani 1 1 d U . .
P2 P -0.0033(2) 0.75066(16) 0.08304(10) 0.0125(4) Uani 1 1 d U . .
P3 P 0.0083(2) 0.71148(17) 0.27838(11) 0.0141(4) Uani 1 1 d U . .
P4 P 0.2654(2) 0.81687(16) 0.26213(10) 0.0123(4) Uani 1 1 d U . .
P5 P 0.7668(2) 0.65022(16) 0.60936(10) 0.0120(4) Uani 1 1 d U . .
P6 P 1.0212(2) 0.75814(16) 0.58517(11) 0.0132(4) Uani 1 1 d U . .
P7 P 1.0193(2) 0.80159(16) 0.78169(11) 0.0138(4) Uani 1 1 d U . .
P8 P 0.7596(2) 0.69120(16) 0.75921(11) 0.0135(4) Uani 1 1 d U . .
N1 N 0.1325(7) 0.8190(5) 0.0645(3) 0.0131(14) Uani 1 1 d U . .
N2 N 0.1550(7) 0.7491(5) 0.3008(3) 0.0139(14) Uani 1 1 d U . .
N3 N 0.8841(7) 0.6918(5) 0.5632(3) 0.0127(14) Uani 1 1 d U . .
N4 N 0.8750(7) 0.7532(5) 0.8036(3) 0.0132(14) Uani 1 1 d U . .
O1 O 0.3203(7) 0.7908(4) 0.1141(3) 0.0161(13) Uani 1 1 d U . .
O2 O 0.3355(6) 0.9356(4) 0.0776(3) 0.0131(12) Uani 1 1 d U . .
O3 O -0.0133(6) 0.6702(5) 0.0407(3) 0.0164(13) Uani 1 1 d U . .
O4 O -0.1033(6) 0.7798(5) 0.0497(3) 0.0162(13) Uani 1 1 d U . .
O5 O -0.0422(7) 0.6166(5) 0.3031(3) 0.0181(13) Uani 1 1 d U . .
O6 O -0.0427(6) 0.7632(5) 0.3242(3) 0.0176(14) Uani 1 1 d U . .
O7 O 0.3522(6) 0.8691(5) 0.3152(3) 0.0178(13) Uani 1 1 d U . .
O8 O 0.3427(6) 0.7663(4) 0.2323(3) 0.0166(13) Uani 1 1 d U . .
O9 O 0.6932(6) 0.7141(5) 0.6135(3) 0.0156(13) Uani 1 1 d U . .
O10 O 0.6829(6) 0.5737(4) 0.5676(3) 0.0146(12) Uani 1 1 d U . .
O11 O 1.0324(6) 0.8394(4) 0.5461(3) 0.0161(13) Uani 1 1 d U B .
O12 O 1.1178(6) 0.7266(5) 0.5517(3) 0.0176(13) Uani 1 1 d U . .
O13 O 1.0501(7) 0.8978(5) 0.8061(3) 0.0181(13) Uani 1 1 d U . .
O14 O 1.1004(6) 0.7729(5) 0.8285(3) 0.0172(13) Uani 1 1 d U . .
O15 O 0.6709(6) 0.6431(5) 0.8095(3) 0.0173(13) Uani 1 1 d U . .
O16 O 0.6902(7) 0.7482(4) 0.7307(3) 0.0160(13) Uani 1 1 d U . .
C1 C 0.1479(10) 0.8468(7) 0.0020(4) 0.021(2) Uani 1 1 d U . .
H1A H 0.0708 0.8186 -0.0201 0.031 Uiso 1 1 calc R . .
H1B H 0.2133 0.8303 -0.0156 0.031 Uiso 1 1 calc R . .
H1C H 0.1698 0.9097 0.0010 0.031 Uiso 1 1 calc R . .
C2 C 0.3394(10) 0.7471(7) 0.0628(5) 0.022(2) Uani 1 1 d U . .
H2A H 0.3458 0.7835 0.0284 0.026 Uiso 1 1 calc R . .
H2B H 0.2695 0.6923 0.0559 0.026 Uiso 1 1 calc R . .
C3 C 0.4563(12) 0.7287(8) 0.0718(5) 0.028(2) Uani 1 1 d U . .
C4 C 0.4519(10) 0.9868(7) 0.1025(5) 0.0201(18) Uani 1 1 d U . .
H4A H 0.5148 0.9617 0.0915 0.024 Uiso 1 1 calc R . .
H4B H 0.4479 0.9884 0.1458 0.024 Uiso 1 1 calc R . .
C5 C 0.4855(10) 1.0772(7) 0.0797(5) 0.0222(19) Uani 1 1 d U . .
C6 C -0.1129(11) 0.5893(7) 0.0450(5) 0.025(2) Uani 1 1 d U . .
H6A H -0.1821 0.5983 0.0655 0.030 Uiso 1 1 calc R . .
H6B H -0.0857 0.5484 0.0676 0.030 Uiso 1 1 calc R . .
C7 C -0.1530(14) 0.5531(8) -0.0161(6) 0.036(3) Uani 1 1 d U . .
C8 C -0.1341(9) 0.8554(7) 0.0645(4) 0.0183(18) Uani 1 1 d U . .
H8A H -0.0621 0.9017 0.0823 0.022 Uiso 1 1 calc R . .
H8B H -0.2019 0.8409 0.0926 0.022 Uiso 1 1 calc R . .
C9 C -0.1728(10) 0.8837(7) 0.0074(5) 0.0203(19) Uani 1 1 d U . .
C10 C 0.1817(10) 0.7335(7) 0.3631(4) 0.021(2) Uani 1 1 d U . .
H10A H 0.2705 0.7578 0.3711 0.032 Uiso 1 1 calc R . .
H10B H 0.1523 0.6712 0.3695 0.032 Uiso 1 1 calc R . .
H10C H 0.1399 0.7613 0.3895 0.032 Uiso 1 1 calc R . .
C11 C -0.0974(9) 0.5384(6) 0.2691(4) 0.0151(17) Uani 1 1 d U . .
H11A H -0.0520 0.4984 0.2755 0.018 Uiso 1 1 calc R . .
H11B H -0.0961 0.5509 0.2269 0.018 Uiso 1 1 calc R . .
C12 C -0.2260(9) 0.4989(7) 0.2883(4) 0.0176(17) Uani 1 1 d U . .
C13 C -0.1709(9) 0.7404(7) 0.3367(5) 0.0190(18) Uani 1 1 d U . .
H13A H -0.1990 0.6873 0.3597 0.023 Uiso 1 1 calc R . .
H13B H -0.2204 0.7298 0.2998 0.023 Uiso 1 1 calc R . .
C14 C -0.1846(10) 0.8137(7) 0.3705(4) 0.0199(19) Uani 1 1 d U . .
C15 C 0.4549(10) 0.9441(7) 0.3054(5) 0.026(2) Uani 1 1 d U . .
H15A H 0.4278 0.9895 0.2888 0.031 Uiso 1 1 calc R . .
H15B H 0.5103 0.9306 0.2773 0.031 Uiso 1 1 calc R . .
C16 C 0.5206(14) 0.9747(9) 0.3629(7) 0.040(3) Uani 1 1 d U . .
C17 C 0.3411(9) 0.6812(6) 0.2452(5) 0.0167(17) Uani 1 1 d U . .
H17A H 0.3348 0.6470 0.2083 0.020 Uiso 1 1 calc R . .
H17B H 0.2691 0.6511 0.2690 0.020 Uiso 1 1 calc R . .
C18 C 0.4577(10) 0.6889(7) 0.2783(5) 0.022(2) Uani 1 1 d U . .
C19 C 0.8610(9) 0.6697(7) 0.4986(4) 0.0188(19) Uani 1 1 d U . .
H19A H 0.9364 0.6982 0.4774 0.028 Uiso 1 1 calc R . .
H19B H 0.7958 0.6895 0.4842 0.028 Uiso 1 1 calc R . .
H19C H 0.8359 0.6069 0.4923 0.028 Uiso 1 1 calc R . .
C20 C 0.6904(10) 0.7803(6) 0.5742(4) 0.0186(18) Uani 1 1 d U . .
H20A H 0.7598 0.7931 0.5471 0.022 Uiso 1 1 calc R . .
H20B H 0.6984 0.8341 0.5968 0.022 Uiso 1 1 calc R . .
C21 C 0.5699(11) 0.7490(7) 0.5398(5) 0.022(2) Uani 1 1 d U . .
C22 C 0.6024(9) 0.4898(6) 0.5845(4) 0.0136(16) Uani 1 1 d U . .
H22A H 0.6383 0.4710 0.6189 0.016 Uiso 1 1 calc R . .
H22B H 0.5932 0.4472 0.5520 0.016 Uiso 1 1 calc R . .
C23 C 0.4793(9) 0.4937(7) 0.5993(5) 0.0201(19) Uani 1 1 d U . .
C24 C 1.1340(10) 0.9185(8) 0.5546(5) 0.028(2) Uani 1 1 d U . .
H24A H 1.2075 0.9064 0.5684 0.034 Uiso 1 1 calc R A 1
H24B H 1.1146 0.9559 0.5845 0.034 Uiso 1 1 calc R A 1
C26 C 1.1478(9) 0.6519(7) 0.5639(4) 0.0169(18) Uani 1 1 d U . .
H26A H 1.0797 0.6093 0.5845 0.020 Uiso 1 1 calc R . .
H26B H 1.2228 0.6680 0.5892 0.020 Uiso 1 1 calc R . .
C27 C 1.1687(9) 0.6142(7) 0.5062(4) 0.0183(18) Uani 1 1 d U . .
C28 C 1.1205(9) 0.9740(7) 0.7772(5) 0.0189(18) Uani 1 1 d U . .
H28A H 1.0831 1.0191 0.7824 0.023 Uiso 1 1 calc R . .
H28B H 1.1224 0.9613 0.7347 0.023 Uiso 1 1 calc R . .
C29 C 1.2481(10) 1.0053(8) 0.8030(5) 0.024(2) Uani 1 1 d U . .
C30 C 1.0784(9) 0.6825(7) 0.8356(4) 0.0174(18) Uani 1 1 d U . .
H30A H 1.0656 0.6520 0.7969 0.021 Uiso 1 1 calc R . .
H30B H 1.0043 0.6561 0.8590 0.021 Uiso 1 1 calc R . .
C31 C 1.1920(10) 0.6760(7) 0.8672(4) 0.0203(19) Uani 1 1 d U . .
C32 C 0.5559(9) 0.5753(7) 0.7959(4) 0.0194(19) Uani 1 1 d U . .
H32A H 0.5696 0.5245 0.7776 0.023 Uiso 1 1 calc R . .
H32B H 0.5052 0.5955 0.7687 0.023 Uiso 1 1 calc R . .
C33 C 0.4938(12) 0.5525(9) 0.8539(5) 0.034(2) Uani 1 1 d U . .
C34 C 0.6634(10) 0.8149(7) 0.7643(5) 0.023(2) Uani 1 1 d U . .
H34A H 0.7299 0.8716 0.7608 0.027 Uiso 1 1 calc R . .
H34B H 0.6540 0.8005 0.8063 0.027 Uiso 1 1 calc R . .
C35 C 0.5437(11) 0.8168(7) 0.7379(5) 0.024(2) Uani 1 1 d U . .
C103 C 0.8512(10) 0.7738(7) 0.8653(4) 0.019(2) Uani 1 1 d U . .
H10F H 0.9282 0.8109 0.8844 0.029 Uiso 1 1 calc R . .
H10G H 0.8178 0.7201 0.8867 0.029 Uiso 1 1 calc R . .
H10D H 0.7920 0.8040 0.8653 0.029 Uiso 1 1 calc R . .
F1 F 0.4486(9) 0.6753(6) 0.1147(4) 0.054(2) Uani 1 1 d U . .
F2 F 0.5512(7) 0.8009(6) 0.0824(4) 0.046(2) Uani 1 1 d U . .
F3 F 0.4784(8) 0.6922(6) 0.0228(4) 0.043(2) Uani 1 1 d U . .
F4 F 0.6015(6) 1.1219(5) 0.0954(3) 0.0331(16) Uani 1 1 d U . .
F5 F 0.4799(7) 1.0773(4) 0.0208(3) 0.0277(14) Uani 1 1 d U . .
F6 F 0.4155(6) 1.1192(4) 0.0996(3) 0.0287(14) Uani 1 1 d U . .
F7 F -0.2388(10) 0.4760(6) -0.0134(4) 0.060(3) Uani 1 1 d U . .
F8 F -0.0575(9) 0.5438(6) -0.0447(4) 0.051(2) Uani 1 1 d U . .
F9 F -0.1907(9) 0.6035(6) -0.0478(4) 0.060(3) Uani 1 1 d U . .
F10 F -0.2611(6) 0.8184(4) -0.0211(3) 0.0266(14) Uani 1 1 d U . .
F11 F -0.2166(7) 0.9470(5) 0.0184(3) 0.0304(16) Uani 1 1 d U . .
F12 F -0.0808(6) 0.9133(4) -0.0289(3) 0.0275(14) Uani 1 1 d U . .
F13 F -0.2850(6) 0.4247(4) 0.2588(3) 0.0259(14) Uani 1 1 d U . .
F14 F -0.2906(6) 0.5510(4) 0.2795(3) 0.0235(13) Uani 1 1 d U . .
F15 F -0.2324(6) 0.4816(5) 0.3459(3) 0.0290(15) Uani 1 1 d U . .
F16 F -0.2996(7) 0.7929(5) 0.3890(3) 0.0377(18) Uani 1 1 d U . .
F17 F -0.1125(7) 0.8374(5) 0.4181(3) 0.0348(16) Uani 1 1 d U . .
F18 F -0.1631(8) 0.8852(5) 0.3391(3) 0.0379(18) Uani 1 1 d U . .
F19 F 0.4506(11) 0.9985(8) 0.3999(5) 0.085(4) Uani 1 1 d U . .
F20 F 0.5540(13) 0.9165(7) 0.3880(6) 0.106(5) Uani 1 1 d U . .
F21 F 0.6198(8) 1.0455(6) 0.3551(4) 0.062(3) Uani 1 1 d U . .
F22 F 0.4654(7) 0.6099(4) 0.2833(3) 0.0306(15) Uani 1 1 d U . .
F23 F 0.5591(6) 0.7385(5) 0.2538(4) 0.0410(19) Uani 1 1 d U . .
F24 F 0.4594(7) 0.7201(5) 0.3335(3) 0.0348(16) Uani 1 1 d U . .
F25 F 0.5633(6) 0.6846(4) 0.5011(3) 0.0280(14) Uani 1 1 d U . .
F26 F 0.5557(6) 0.8122(5) 0.5091(3) 0.0312(16) Uani 1 1 d U . .
F27 F 0.4727(6) 0.7178(5) 0.5746(3) 0.0299(15) Uani 1 1 d U . .
F28 F 0.4870(6) 0.5455(4) 0.6460(3) 0.0247(13) Uani 1 1 d U . .
F29 F 0.4267(6) 0.5208(5) 0.5558(3) 0.0284(15) Uani 1 1 d U . .
F30 F 0.4040(6) 0.4133(4) 0.6120(3) 0.0242(13) Uani 1 1 d U . .
F34 F 1.2003(7) 0.5450(5) 0.5157(3) 0.0282(14) Uani 1 1 d U . .
F35 F 1.0675(6) 0.5889(5) 0.4714(3) 0.0254(14) Uani 1 1 d U . .
F36 F 1.2585(6) 0.6702(5) 0.4771(3) 0.0273(14) Uani 1 1 d U . .
F37 F 1.3161(6) 1.0810(5) 0.7792(3) 0.0329(16) Uani 1 1 d U . .
F38 F 1.3071(6) 0.9499(5) 0.7938(3) 0.0304(15) Uani 1 1 d U . .
F39 F 1.2516(7) 1.0203(5) 0.8615(3) 0.0375(18) Uani 1 1 d U . .
F40 F 1.2948(6) 0.7139(5) 0.8401(3) 0.0294(15) Uani 1 1 d U . .
F41 F 1.2048(7) 0.7084(5) 0.9220(3) 0.0287(15) Uani 1 1 d U . .
F42 F 1.1739(7) 0.5909(4) 0.8709(3) 0.0302(15) Uani 1 1 d U . .
F43 F 0.5598(8) 0.5236(7) 0.8911(4) 0.062(3) Uani 1 1 d U . .
F44 F 0.4746(9) 0.6183(7) 0.8791(4) 0.067(3) Uani 1 1 d U . .
F45 F 0.3858(7) 0.4890(6) 0.8449(3) 0.052(2) Uani 1 1 d U . .
F46 F 0.4540(7) 0.7429(5) 0.7397(4) 0.0389(18) Uani 1 1 d U . .
F47 F 0.5121(6) 0.8767(5) 0.7691(3) 0.0298(15) Uani 1 1 d U . .
F48 F 0.5569(7) 0.8428(5) 0.6828(3) 0.0319(16) Uani 1 1 d U . .
C25A C 1.1573(19) 0.9611(17) 0.4992(10) 0.038(4) Uani 0.51(2) 1 d PDU B 1
F31A F 1.062(2) 0.9828(14) 0.4826(14) 0.091(10) Uani 0.51(2) 1 d PDU B 1
F32A F 1.177(3) 0.9132(18) 0.4568(11) 0.092(10) Uani 0.51(2) 1 d PDU B 1
F33A F 1.250(2) 1.0362(15) 0.5055(19) 0.057(7) Uani 0.51(2) 1 d PDU B 1
C25B C 1.204(2) 0.9442(17) 0.4997(10) 0.038(4) Uani 0.49(2) 1 d PDU B 2
F31B F 1.130(3) 0.9461(17) 0.4552(10) 0.073(10) Uani 0.49(2) 1 d PDU B 2
F32B F 1.258(2) 0.8884(15) 0.4868(12) 0.077(8) Uani 0.49(2) 1 d PDU B 2
F33B F 1.288(2) 1.0228(15) 0.5064(18) 0.052(7) Uani 0.49(2) 1 d PDU B 2

loop_
_atom_site_aniso_label
_atom_site_aniso_U_11
_atom_site_aniso_U_22
_atom_site_aniso_U_33
_atom_site_aniso_U_23
_atom_site_aniso_U_13
_atom_site_aniso_U_12
Pt1 0.01139(16) 0.01126(16) 0.01300(16) 0.00151(12) 0.00118(11) 0.00556(12)
Pt2 0.01117(16) 0.01278(17) 0.01339(17) 0.00195(12) 0.00077(11) 0.00529(12)
Pt3 0.01240(16) 0.01164(16) 0.01220(16) 0.00053(12) 0.00050(11) 0.00615(12)
Pt4 0.01216(16) 0.01321(17) 0.01340(17) 0.00004(12) 0.00045(11) 0.00636(13)
Cl1 0.0238(12) 0.0176(11) 0.0186(11) -0.0014(8) 0.0031(9) 0.0125(9)
Cl2 0.0195(11) 0.0149(11) 0.0187(11) 0.0020(8) -0.0001(8) 0.0098(9)
Cl3 0.0163(11) 0.0192(11) 0.0195(11) 0.0054(8) 0.0030(8) 0.0111(9)
Cl4 0.0214(11) 0.0208(12) 0.0183(11) 0.0031(9) 0.0025(8) 0.0149(9)
Cl5 0.0185(11) 0.0175(11) 0.0195(11) -0.0019(8) -0.0013(8) 0.0103(9)
Cl6 0.0204(11) 0.0150(11) 0.0149(10) 0.0012(8) -0.0013(8) 0.0084(9)
Cl7 0.0173(11) 0.0179(11) 0.0214(11) -0.0013(9) -0.0007(8) 0.0109(9)
Cl8 0.0264(12) 0.0309(14) 0.0164(11) -0.0015(9) -0.0007(9) 0.0214(11)
P1 0.0117(11) 0.0165(12) 0.0154(11) 0.0023(9) 0.0030(8) 0.0081(9)
P2 0.0126(11) 0.0132(11) 0.0125(11) -0.0001(8) 0.0006(8) 0.0054(9)
P3 0.0123(11) 0.0149(12) 0.0147(11) 0.0006(9) 0.0016(8) 0.0044(9)
P4 0.0103(10) 0.0124(11) 0.0142(11) 0.0015(8) -0.0003(8) 0.0039(8)
P5 0.0124(11) 0.0125(11) 0.0132(11) 0.0022(8) 0.0011(8) 0.0070(9)
P6 0.0107(11) 0.0133(11) 0.0173(11) 0.0032(9) 0.0014(8) 0.0061(9)
P7 0.0142(11) 0.0127(11) 0.0161(11) 0.0020(9) -0.0007(8) 0.0067(9)
P8 0.0127(11) 0.0151(12) 0.0151(11) 0.0028(9) 0.0033(8) 0.0074(9)
N1 0.012(3) 0.012(4) 0.016(3) -0.002(3) -0.004(3) 0.005(3)
N2 0.013(3) 0.018(4) 0.011(3) 0.001(3) 0.000(2) 0.006(3)
N3 0.012(3) 0.013(4) 0.014(3) 0.003(3) 0.003(2) 0.005(3)
N4 0.019(3) 0.009(3) 0.011(3) -0.004(3) 0.000(3) 0.005(3)
O1 0.024(4) 0.012(3) 0.014(3) 0.000(2) 0.002(2) 0.008(3)
O2 0.013(3) 0.012(3) 0.013(3) 0.002(2) -0.001(2) 0.004(2)
O3 0.015(3) 0.016(3) 0.022(3) 0.002(3) 0.004(3) 0.009(2)
O4 0.018(3) 0.018(3) 0.016(3) -0.003(3) -0.004(2) 0.010(3)
O5 0.021(3) 0.016(3) 0.016(3) 0.003(2) 0.003(3) 0.005(3)
O6 0.011(3) 0.026(4) 0.020(3) 0.001(3) 0.003(2) 0.012(3)
O7 0.016(3) 0.016(3) 0.018(3) 0.006(2) 0.002(2) 0.001(2)
O8 0.015(3) 0.012(3) 0.026(4) 0.004(3) 0.005(3) 0.008(3)
O9 0.017(3) 0.020(3) 0.015(3) 0.001(2) 0.001(2) 0.013(3)
O10 0.014(3) 0.016(3) 0.016(3) 0.001(2) 0.004(2) 0.007(2)
O11 0.017(3) 0.014(3) 0.017(3) -0.001(2) -0.002(2) 0.005(2)
O12 0.016(3) 0.021(4) 0.017(3) 0.002(3) 0.001(2) 0.007(3)
O13 0.020(3) 0.018(3) 0.015(3) -0.001(2) 0.004(3) 0.005(3)
O14 0.015(3) 0.021(3) 0.017(3) -0.002(3) -0.002(2) 0.007(3)
O15 0.017(3) 0.017(3) 0.018(3) -0.001(3) 0.007(2) 0.006(2)
O16 0.023(4) 0.011(3) 0.017(3) -0.004(2) 0.002(2) 0.009(3)
C1 0.020(5) 0.026(5) 0.018(4) 0.001(4) 0.003(3) 0.010(4)
C2 0.021(4) 0.027(6) 0.023(5) -0.005(4) 0.003(4) 0.016(4)
C3 0.032(5) 0.036(6) 0.027(5) 0.002(4) 0.011(4) 0.026(4)
C4 0.018(4) 0.022(4) 0.022(5) 0.001(4) 0.004(4) 0.009(3)
C5 0.013(4) 0.026(5) 0.025(5) 0.002(4) 0.000(4) 0.004(3)
C6 0.027(6) 0.016(4) 0.030(5) 0.002(4) 0.002(4) 0.003(4)
C7 0.049(7) 0.022(6) 0.031(6) -0.005(4) -0.007(5) 0.005(5)
C8 0.019(5) 0.025(5) 0.016(4) -0.004(3) -0.005(3) 0.014(4)
C9 0.029(5) 0.015(5) 0.022(5) 0.002(3) -0.003(4) 0.014(4)
C10 0.017(5) 0.027(6) 0.014(4) 0.005(4) -0.002(3) 0.001(4)
C11 0.012(4) 0.015(4) 0.018(4) 0.005(3) 0.002(3) 0.005(3)
C12 0.018(4) 0.020(5) 0.017(4) 0.000(3) -0.001(3) 0.010(3)
C13 0.013(4) 0.026(5) 0.022(5) 0.004(4) 0.003(3) 0.012(4)
C14 0.023(5) 0.019(5) 0.019(5) -0.002(3) 0.006(3) 0.009(4)
C15 0.017(5) 0.023(5) 0.031(5) 0.003(4) -0.002(4) -0.003(4)
C16 0.044(7) 0.022(6) 0.045(7) -0.005(5) -0.022(5) 0.002(4)
C17 0.014(4) 0.013(4) 0.025(5) 0.004(3) 0.000(3) 0.006(3)
C18 0.022(5) 0.020(5) 0.031(5) 0.005(4) 0.005(4) 0.015(4)
C19 0.012(4) 0.028(6) 0.019(4) 0.002(4) 0.003(3) 0.010(4)
C20 0.021(4) 0.013(4) 0.021(5) 0.002(3) 0.002(3) 0.005(3)
C21 0.029(5) 0.020(5) 0.025(5) 0.009(4) 0.001(4) 0.017(4)
C22 0.017(4) 0.006(4) 0.018(4) -0.004(3) 0.000(3) 0.004(3)
C23 0.015(4) 0.024(5) 0.022(5) 0.003(4) 0.000(3) 0.008(4)
C24 0.018(5) 0.028(5) 0.028(5) 0.006(4) -0.003(4) -0.005(4)
C26 0.015(4) 0.024(5) 0.016(4) -0.003(3) -0.001(3) 0.013(4)
C27 0.016(4) 0.022(5) 0.017(4) -0.001(3) -0.002(3) 0.007(4)
C28 0.016(4) 0.018(4) 0.023(5) 0.004(4) 0.001(3) 0.005(3)
C29 0.016(4) 0.034(5) 0.025(5) -0.007(4) 0.003(4) 0.012(4)
C30 0.021(4) 0.018(4) 0.017(4) 0.001(3) -0.001(3) 0.012(4)
C31 0.026(5) 0.021(5) 0.016(4) 0.008(4) 0.000(3) 0.010(4)
C32 0.015(4) 0.019(5) 0.019(4) -0.006(3) -0.002(3) -0.001(3)
C33 0.026(6) 0.039(7) 0.027(6) 0.004(5) 0.006(4) 0.000(4)
C34 0.028(5) 0.015(5) 0.028(5) -0.013(4) -0.010(4) 0.013(4)
C35 0.030(5) 0.021(5) 0.026(5) 0.005(4) 0.004(4) 0.015(4)
C103 0.028(5) 0.022(5) 0.011(4) 0.001(3) 0.008(3) 0.012(4)
F1 0.074(6) 0.074(6) 0.046(5) 0.026(4) 0.019(4) 0.063(5)
F2 0.021(4) 0.052(5) 0.064(5) -0.011(4) 0.000(3) 0.013(3)
F3 0.047(5) 0.049(5) 0.044(4) -0.005(3) 0.018(4) 0.033(4)
F4 0.025(3) 0.026(4) 0.043(4) 0.004(3) -0.001(3) 0.002(3)
F5 0.038(4) 0.026(4) 0.018(3) 0.007(2) 0.003(3) 0.009(3)
F6 0.031(4) 0.027(4) 0.035(4) -0.002(3) 0.003(3) 0.019(3)
F7 0.066(6) 0.034(4) 0.053(5) -0.010(4) -0.016(4) -0.013(4)
F8 0.069(6) 0.047(5) 0.035(4) -0.016(4) 0.009(4) 0.016(4)
F9 0.057(6) 0.050(5) 0.066(6) 0.006(4) -0.037(5) 0.012(4)
F10 0.024(3) 0.030(4) 0.025(3) -0.004(3) -0.009(2) 0.011(3)
F11 0.051(5) 0.032(4) 0.022(3) -0.003(3) -0.003(3) 0.032(3)
F12 0.033(4) 0.029(4) 0.021(3) 0.006(3) 0.006(3) 0.012(3)
F13 0.020(3) 0.011(3) 0.043(4) 0.000(3) -0.004(3) 0.001(2)
F14 0.019(3) 0.022(3) 0.033(3) 0.000(3) -0.001(2) 0.012(3)
F15 0.024(3) 0.037(4) 0.023(3) 0.014(3) 0.005(2) 0.006(3)
F16 0.026(3) 0.046(5) 0.044(4) -0.007(3) 0.011(3) 0.016(3)
F17 0.036(4) 0.041(4) 0.029(4) -0.011(3) -0.009(3) 0.016(3)
F18 0.052(5) 0.033(4) 0.042(4) 0.013(3) 0.015(3) 0.030(4)
F19 0.079(7) 0.087(8) 0.054(6) -0.042(6) 0.005(5) -0.011(6)
F20 0.119(10) 0.050(6) 0.134(11) 0.013(6) -0.099(9) 0.015(6)
F21 0.041(5) 0.053(5) 0.065(6) -0.001(4) -0.028(4) -0.016(4)
F22 0.035(4) 0.024(3) 0.040(4) 0.002(3) -0.007(3) 0.019(3)
F23 0.013(3) 0.045(5) 0.067(5) 0.026(4) 0.008(3) 0.011(3)
F24 0.042(4) 0.037(4) 0.033(4) -0.013(3) -0.019(3) 0.025(3)
F25 0.031(4) 0.028(3) 0.023(3) -0.005(3) -0.011(3) 0.009(3)
F26 0.028(4) 0.025(3) 0.041(4) 0.010(3) -0.015(3) 0.011(3)
F27 0.021(3) 0.034(4) 0.036(4) 0.005(3) 0.001(3) 0.011(3)
F28 0.022(3) 0.023(3) 0.027(3) -0.008(2) 0.007(2) 0.006(3)
F29 0.016(3) 0.044(4) 0.026(3) 0.011(3) 0.000(2) 0.011(3)
F30 0.019(3) 0.023(3) 0.026(3) 0.004(2) 0.006(2) 0.000(2)
F34 0.035(4) 0.032(4) 0.028(3) -0.001(3) 0.004(3) 0.025(3)
F35 0.024(3) 0.034(4) 0.022(3) -0.010(3) -0.004(2) 0.016(3)
F36 0.028(3) 0.039(4) 0.020(3) 0.006(3) 0.012(2) 0.017(3)
F37 0.021(3) 0.024(3) 0.052(4) 0.001(3) 0.011(3) 0.005(3)
F38 0.020(3) 0.030(4) 0.048(4) 0.002(3) 0.007(3) 0.016(3)
F39 0.029(4) 0.046(5) 0.029(3) -0.014(3) -0.007(3) 0.004(3)
F40 0.019(3) 0.033(4) 0.038(4) 0.007(3) 0.005(3) 0.010(3)
F41 0.038(4) 0.034(4) 0.018(3) -0.001(3) -0.008(3) 0.018(3)
F42 0.042(4) 0.014(3) 0.039(4) 0.003(3) -0.004(3) 0.015(3)
F43 0.036(5) 0.074(6) 0.057(5) 0.037(5) -0.010(4) -0.009(4)
F44 0.056(6) 0.078(6) 0.063(6) -0.014(5) 0.038(5) 0.018(5)
F45 0.027(4) 0.069(6) 0.036(4) 0.022(4) 0.004(3) -0.013(4)
F46 0.020(3) 0.029(4) 0.071(5) 0.002(3) 0.002(3) 0.012(3)
F47 0.032(4) 0.034(4) 0.036(4) 0.001(3) 0.005(3) 0.026(3)
F48 0.048(4) 0.040(4) 0.021(3) 0.003(3) -0.004(3) 0.034(4)
C25A 0.021(9) 0.042(8) 0.030(6) 0.009(5) -0.003(6) -0.013(5)
F31A 0.069(13) 0.046(13) 0.14(2) 0.041(13) -0.064(14) -0.002(9)
F32A 0.12(2) 0.066(16) 0.047(12) 0.000(11) 0.050(15) -0.028(12)
F33A 0.039(12) 0.040(10) 0.067(13) 0.016(8) 0.005(14) -0.019(9)
C25B 0.021(9) 0.042(8) 0.030(6) 0.009(5) -0.003(6) -0.013(5)
F31B 0.090(19) 0.057(17) 0.028(9) 0.029(11) -0.031(11) -0.032(11)
F32B 0.079(17) 0.061(12) 0.081(17) -0.005(12) 0.046(13) 0.011(11)
F33B 0.030(12) 0.045(9) 0.051(12) 0.011(10) 0.004(11) -0.024(8)

loop_
_atom_type_symbol
_atom_type_description
_atom_type_scat_dispersion_real
_atom_type_scat_dispersion_imag
_atom_type_scat_source
C C 0.0033 0.0016 'International Tables Vol C Tables 4.2.6.8 and 6.1.1.4'
H H 0.0000 0.0000 'International Tables Vol C Tables 4.2.6.8 and 6.1.1.4'
N N 0.0061 0.0033 'International Tables Vol C Tables 4.2.6.8 and 6.1.1.4'
O O 0.0106 0.0060 'International Tables Vol C Tables 4.2.6.8 and 6.1.1.4'
F F 0.0171 0.0103 'International Tables Vol C Tables 4.2.6.8 and 6.1.1.4'
P P 0.1023 0.0942 'International Tables Vol C Tables 4.2.6.8 and 6.1.1.4'
Cl Cl 0.1484 0.1585 'International Tables Vol C Tables 4.2.6.8 and 6.1.1.4'
Pt Pt -1.7033 8.3905 'International Tables Vol C Tables 4.2.6.8 and 6.1.1.4'

loop_
_geom_angle_atom_site_label_1
_geom_angle_atom_site_label_2
_geom_angle_atom_site_label_3
_geom_angle
_geom_angle_site_symmetry_1
_geom_angle_site_symmetry_3
_geom_angle_publ_flag
P4 Pt1 P1 103.39(9) . . ?
P4 Pt1 Cl1 84.11(9) . . ?
P1 Pt1 Cl1 171.95(9) . . ?
P4 Pt1 Cl2 173.07(9) . . ?
P1 Pt1 Cl2 83.43(9) . . ?
Cl1 Pt1 Cl2 89.02(8) . . ?
P4 Pt1 Pt2 81.84(7) . . ?
P1 Pt1 Pt2 79.56(7) . . ?
Cl1 Pt1 Pt2 104.70(7) . . ?
Cl2 Pt1 Pt2 100.84(6) . . ?
P2 Pt2 P3 171.35(9) . . ?
P2 Pt2 Cl4 94.30(9) . . ?
P3 Pt2 Cl4 90.82(9) . . ?
P2 Pt2 Cl3 86.64(8) . . ?
P3 Pt2 Cl3 89.32(9) . . ?
Cl4 Pt2 Cl3 171.58(9) . . ?
P2 Pt2 Pt1 89.17(6) . . ?
P3 Pt2 Pt1 83.93(7) . . ?
Cl4 Pt2 Pt1 89.14(7) . . ?
Cl3 Pt2 Pt1 99.24(6) . . ?
P8 Pt3 P5 103.12(9) . . ?
P8 Pt3 Cl6 84.23(9) . . ?
P5 Pt3 Cl6 168.95(9) . . ?
P8 Pt3 Cl5 172.21(9) . . ?
P5 Pt3 Cl5 84.65(9) . . ?
Cl6 Pt3 Cl5 88.17(8) . . ?
P8 Pt3 Pt4 79.49(7) . . ?
P5 Pt3 Pt4 78.86(7) . . ?
Cl6 Pt3 Pt4 110.91(6) . . ?
Cl5 Pt3 Pt4 101.72(6) . . ?
P6 Pt4 P7 172.48(9) . . ?
P6 Pt4 Cl8 93.98(9) . . ?
P7 Pt4 Cl8 91.96(9) . . ?
P6 Pt4 Cl7 86.81(9) . . ?
P7 Pt4 Cl7 88.02(9) . . ?
Cl8 Pt4 Cl7 171.26(10) . . ?
P6 Pt4 Pt3 88.92(6) . . ?
P7 Pt4 Pt3 86.51(7) . . ?
Cl8 Pt4 Pt3 89.59(8) . . ?
Cl7 Pt4 Pt3 99.12(7) . . ?
O1 P1 O2 103.9(4) . . ?
O1 P1 N1 107.0(4) . . ?
O2 P1 N1 98.1(4) . . ?
O1 P1 Pt1 115.6(3) . . ?
O2 P1 Pt1 113.3(3) . . ?
N1 P1 Pt1 116.9(3) . . ?
O4 P2 O3 97.2(4) . . ?
O4 P2 N1 106.3(4) . . ?
O3 P2 N1 100.0(4) . . ?
O4 P2 Pt2 121.4(3) . . ?
O3 P2 Pt2 116.7(3) . . ?
N1 P2 Pt2 112.3(3) . . ?
O6 P3 O5 101.6(4) . . ?
O6 P3 N2 98.1(4) . . ?
O5 P3 N2 103.7(4) . . ?
O6 P3 Pt2 120.5(3) . . ?
O5 P3 Pt2 118.0(3) . . ?
N2 P3 Pt2 112.0(3) . . ?
O8 P4 O7 103.5(4) . . ?
O8 P4 N2 109.4(4) . . ?
O7 P4 N2 98.4(4) . . ?
O8 P4 Pt1 114.0(3) . . ?
O7 P4 Pt1 114.6(3) . . ?
N2 P4 Pt1 115.4(3) . . ?
O9 P5 O10 103.8(4) . . ?
O9 P5 N3 108.1(4) . . ?
O10 P5 N3 97.9(4) . . ?
O9 P5 Pt3 114.2(3) . . ?
O10 P5 Pt3 113.5(3) . . ?
N3 P5 Pt3 117.3(3) . . ?
O12 P6 O11 97.7(4) . . ?
O12 P6 N3 106.2(4) . . ?
O11 P6 N3 100.1(4) . . ?
O12 P6 Pt4 121.4(3) . . ?
O11 P6 Pt4 116.7(3) . . ?
N3 P6 Pt4 111.8(3) . . ?
O13 P7 O14 97.4(4) . . ?
O13 P7 N4 102.2(4) . . ?
O14 P7 N4 103.7(4) . . ?
O13 P7 Pt4 117.7(3) . . ?
O14 P7 Pt4 122.0(3) . . ?
N4 P7 Pt4 111.1(3) . . ?
O16 P8 O15 103.4(4) . . ?
O16 P8 N4 110.1(4) . . ?
O15 P8 N4 96.6(4) . . ?
O16 P8 Pt3 114.1(3) . . ?
O15 P8 Pt3 115.9(3) . . ?
N4 P8 Pt3 115.0(3) . . ?
C1 N1 P2 117.8(7) . . ?
C1 N1 P1 120.8(7) . . ?
P2 N1 P1 121.5(5) . . ?
C10 N2 P4 119.3(6) . . ?
C10 N2 P3 116.8(6) . . ?
P4 N2 P3 122.9(5) . . ?
C19 N3 P6 118.3(6) . . ?
C19 N3 P5 118.5(6) . . ?
P6 N3 P5 123.2(5) . . ?
C103 N4 P7 115.5(7) . . ?
C103 N4 P8 120.6(7) . . ?
P7 N4 P8 123.7(5) . . ?
C2 O1 P1 123.6(6) . . ?
C4 O2 P1 118.2(6) . . ?
C6 O3 P2 121.0(6) . . ?
C8 O4 P2 125.7(6) . . ?
C11 O5 P3 126.0(6) . . ?
C13 O6 P3 123.5(7) . . ?
C15 O7 P4 120.8(7) . . ?
C17 O8 P4 127.3(6) . . ?
C20 O9 P5 129.5(6) . . ?
C22 O10 P5 127.3(6) . . ?
C24 O11 P6 120.5(7) . . ?
C26 O12 P6 126.4(6) . . ?
C28 O13 P7 125.7(6) . . ?
C30 O14 P7 119.3(6) . . ?
C32 O15 P8 121.1(6) . . ?
C34 O16 P8 121.6(6) . . ?
O1 C2 C3 108.1(9) . . ?
F1 C3 F2 109.1(11) . . ?
F1 C3 F3 108.1(10) . . ?
F2 C3 F3 107.5(10) . . ?
F1 C3 C2 112.1(10) . . ?
F2 C3 C2 111.4(10) . . ?
F3 C3 C2 108.5(10) . . ?
O2 C4 C5 108.2(8) . . ?
F6 C5 F4 108.6(9) . . ?
F6 C5 F5 107.5(9) . . ?
F4 C5 F5 106.3(8) . . ?
F6 C5 C4 113.4(9) . . ?
F4 C5 C4 108.7(9) . . ?
F5 C5 C4 112.1(9) . . ?
O3 C6 C7 108.2(9) . . ?
F9 C7 F7 110.8(12) . . ?
F9 C7 F8 105.5(12) . . ?
F7 C7 F8 107.7(11) . . ?
F9 C7 C6 113.0(11) . . ?
F7 C7 C6 109.5(11) . . ?
F8 C7 C6 110.0(12) . . ?
O4 C8 C9 105.6(8) . . ?
F12 C9 F11 107.8(9) . . ?
F12 C9 F10 107.1(8) . . ?
F11 C9 F10 108.4(9) . . ?
F12 C9 C8 112.6(9) . . ?
F11 C9 C8 109.1(8) . . ?
F10 C9 C8 111.7(9) . . ?
O5 C11 C12 107.3(8) . . ?
F13 C12 F14 106.9(8) . . ?
F13 C12 F15 107.5(8) . . ?
F14 C12 F15 106.6(8) . . ?
F13 C12 C11 111.4(8) . . ?
F14 C12 C11 111.7(8) . . ?
F15 C12 C11 112.4(8) . . ?
O6 C13 C14 107.2(9) . . ?
F17 C14 F16 106.0(8) . . ?
F17 C14 F18 106.4(9) . . ?
F16 C14 F18 106.0(9) . . ?
F17 C14 C13 114.3(9) . . ?
F16 C14 C13 110.1(9) . . ?
F18 C14 C13 113.4(8) . . ?
O7 C15 C16 107.8(10) . . ?
F20 C16 F19 107.5(15) . . ?
F20 C16 F21 109.4(13) . . ?
F19 C16 F21 106.2(12) . . ?
F20 C16 C15 113.0(12) . . ?
F19 C16 C15 111.1(12) . . ?
F21 C16 C15 109.5(12) . . ?
O8 C17 C18 108.9(8) . . ?
F23 C18 F22 107.6(8) . . ?
F23 C18 F24 106.9(10) . . ?
F22 C18 F24 105.9(9) . . ?
F23 C18 C17 114.5(9) . . ?
F22 C18 C17 109.4(9) . . ?
F24 C18 C17 112.1(8) . . ?
O9 C20 C21 108.8(8) . . ?
F26 C21 F25 106.6(9) . . ?
F26 C21 F27 108.4(8) . . ?
F25 C21 F27 106.1(9) . . ?
F26 C21 C20 110.9(9) . . ?
F25 C21 C20 112.2(9) . . ?
F27 C21 C20 112.3(9) . . ?
O10 C22 C23 109.9(8) . . ?
F29 C23 F28 107.9(9) . . ?
F29 C23 F30 107.5(8) . . ?
F28 C23 F30 108.1(8) . . ?
F29 C23 C22 113.3(8) . . ?
F28 C23 C22 111.3(8) . . ?
F30 C23 C22 108.5(8) . . ?
O11 C24 C25A 108.0(11) . . ?
O11 C24 C25B 111.5(12) . . ?
O12 C26 C27 107.3(8) . . ?
F36 C27 F34 107.8(8) . . ?
F36 C27 F35 107.7(8) . . ?
F34 C27 F35 107.9(9) . . ?
F36 C27 C26 111.8(9) . . ?
F34 C27 C26 109.4(8) . . ?
F35 C27 C26 112.0(8) . . ?
O13 C28 C29 108.4(9) . . ?
F38 C29 F39 106.4(10) . . ?
F38 C29 F37 107.1(8) . . ?
F39 C29 F37 106.6(9) . . ?
F38 C29 C28 113.1(10) . . ?
F39 C29 C28 113.1(9) . . ?
F37 C29 C28 110.2(9) . . ?
O14 C30 C31 106.8(8) . . ?
F40 C31 F41 108.3(9) . . ?
F40 C31 F42 109.0(9) . . ?
F41 C31 F42 106.8(8) . . ?
F40 C31 C30 113.7(8) . . ?
F41 C31 C30 112.1(9) . . ?
F42 C31 C30 106.7(9) . . ?
O15 C32 C33 105.2(8) . . ?
F44 C33 F45 108.6(12) . . ?
F44 C33 F43 108.2(12) . . ?
F45 C33 F43 107.2(11) . . ?
F44 C33 C32 112.1(11) . . ?
F45 C33 C32 108.8(10) . . ?
F43 C33 C32 111.7(11) . . ?
O16 C34 C35 104.9(8) . . ?
F46 C35 F48 109.2(10) . . ?
F46 C35 F47 108.4(9) . . ?
F48 C35 F47 106.6(9) . . ?
F46 C35 C34 113.3(9) . . ?
F48 C35 C34 111.7(10) . . ?
F47 C35 C34 107.4(9) . . ?
F32A C25A F31A 107(2) . . ?
F32A C25A F33A 111(2) . . ?
F31A C25A F33A 104(2) . . ?
F32A C25A C24 113(2) . . ?
F31A C25A C24 110.3(19) . . ?
F33A C25A C24 110(2) . . ?
F32B C25B F33B 110(2) . . ?
F32B C25B F31B 109(2) . . ?
F33B C25B F31B 107(2) . . ?
F32B C25B C24 109(2) . . ?
F33B C25B C24 110(2) . . ?
F31B C25B C24 111(2) . . ?

loop_
_geom_bond_atom_site_label_1
_geom_bond_atom_site_label_2
_geom_bond_distance
_geom_bond_site_symmetry_2
_geom_bond_publ_flag
Pt1 P4 2.215(2) . ?
Pt1 P1 2.217(2) . ?
Pt1 Cl1 2.318(2) . ?
Pt1 Cl2 2.341(2) . ?
Pt1 Pt2 3.0918(7) . ?
Pt2 P2 2.264(2) . ?
Pt2 P3 2.278(3) . ?
Pt2 Cl4 2.291(2) . ?
Pt2 Cl3 2.314(2) . ?
Pt3 P8 2.221(2) . ?
Pt3 P5 2.222(2) . ?
Pt3 Cl6 2.328(2) . ?
Pt3 Cl5 2.338(2) . ?
Pt3 Pt4 3.1512(7) . ?
Pt4 P6 2.265(3) . ?
Pt4 P7 2.275(3) . ?
Pt4 Cl8 2.289(2) . ?
Pt4 Cl7 2.308(2) . ?
P1 O1 1.582(7) . ?
P1 O2 1.591(7) . ?
P1 N1 1.690(8) . ?
P2 O4 1.593(7) . ?
P2 O3 1.595(7) . ?
P2 N1 1.657(8) . ?
P3 O6 1.581(7) . ?
P3 O5 1.590(7) . ?
P3 N2 1.666(8) . ?
P4 O8 1.575(7) . ?
P4 O7 1.594(8) . ?
P4 N2 1.660(8) . ?
P5 O9 1.575(7) . ?
P5 O10 1.586(7) . ?
P5 N3 1.693(8) . ?
P6 O12 1.591(7) . ?
P6 O11 1.597(7) . ?
P6 N3 1.651(8) . ?
P7 O13 1.588(8) . ?
P7 O14 1.601(7) . ?
P7 N4 1.676(8) . ?
P8 O16 1.582(7) . ?
P8 O15 1.588(7) . ?
P8 N4 1.682(8) . ?
N1 C1 1.503(13) . ?
N2 C10 1.500(12) . ?
N3 C19 1.509(13) . ?
N4 C103 1.495(12) . ?
O1 C2 1.422(12) . ?
O2 C4 1.424(12) . ?
O3 C6 1.438(13) . ?
O4 C8 1.447(12) . ?
O5 C11 1.429(12) . ?
O6 C13 1.439(11) . ?
O7 C15 1.414(12) . ?
O8 C17 1.435(11) . ?
O9 C20 1.438(12) . ?
O10 C22 1.440(11) . ?
O11 C24 1.429(13) . ?
O12 C26 1.425(12) . ?
O13 C28 1.423(12) . ?
O14 C30 1.436(12) . ?
O15 C32 1.437(12) . ?
O16 C34 1.453(11) . ?
C2 C3 1.503(15) . ?
C3 F1 1.316(14) . ?
C3 F2 1.326(16) . ?
C3 F3 1.329(12) . ?
C4 C5 1.512(15) . ?
C5 F6 1.318(12) . ?
C5 F4 1.330(12) . ?
C5 F5 1.345(12) . ?
C6 C7 1.505(17) . ?
C7 F9 1.297(16) . ?
C7 F7 1.319(15) . ?
C7 F8 1.348(17) . ?
C8 C9 1.511(14) . ?
C9 F12 1.324(13) . ?
C9 F11 1.332(11) . ?
C9 F10 1.347(13) . ?
C11 C12 1.485(13) . ?
C12 F13 1.337(12) . ?
C12 F14 1.340(11) . ?
C12 F15 1.349(12) . ?
C13 C14 1.476(14) . ?
C14 F17 1.328(13) . ?
C14 F16 1.337(12) . ?
C14 F18 1.346(13) . ?
C15 C16 1.494(17) . ?
C16 F20 1.297(17) . ?
C16 F19 1.325(19) . ?
C16 F21 1.343(16) . ?
C17 C18 1.506(15) . ?
C18 F23 1.319(13) . ?
C18 F22 1.344(12) . ?
C18 F24 1.349(13) . ?
C20 C21 1.513(15) . ?
C21 F26 1.325(11) . ?
C21 F25 1.346(13) . ?
C21 F27 1.347(13) . ?
C22 C23 1.498(13) . ?
C23 F29 1.323(12) . ?
C23 F28 1.333(12) . ?
C23 F30 1.352(12) . ?
C24 C25A 1.45(3) . ?
C24 C25B 1.49(3) . ?
C26 C27 1.504(13) . ?
C27 F36 1.328(12) . ?
C27 F34 1.337(12) . ?
C27 F35 1.342(12) . ?
C28 C29 1.497(15) . ?
C29 F38 1.335(12) . ?
C29 F39 1.350(13) . ?
C29 F37 1.357(14) . ?
C30 C31 1.533(14) . ?
C31 F40 1.312(12) . ?
C31 F41 1.336(12) . ?
C31 F42 1.352(12) . ?
C32 C33 1.511(15) . ?
C33 F44 1.304(17) . ?
C33 F45 1.335(15) . ?
C33 F43 1.338(16) . ?
C34 C35 1.519(16) . ?
C35 F46 1.302(14) . ?
C35 F48 1.333(13) . ?
C35 F47 1.359(12) . ?
C25A F32A 1.31(3) . ?
C25A F31A 1.32(2) . ?
C25A F33A 1.329(18) . ?
C25B F32B 1.31(3) . ?
C25B F33B 1.328(18) . ?
C25B F31B 1.333(19) . ?
